data_4304354
loop_
_publ_author_name
'Pei-Ying Lee'
'Lan-Chang Liang'

_publ_section_title
;
Nickel(II) Complexes Containing Bidentate Amido Phosphine Ligands Derived
from \a-Iminophosphorus Ylides: Synthesis and Structural Characterization
;
_journal_name_full 'Inorganic Chemistry'
_journal_page_first 749
_journal_page_last 758
_journal_paper_doi 10.1021/ic701836j
_journal_volume 47
_journal_year 2008
_chemical_compound_source 'Local laboratory'
_chemical_formula_moiety 'C44 H54 N2 O2 P2 '
_chemical_formula_sum 'C44 H54 N2 O2 P2'
_chemical_formula_weight 704.876
_chemical_name_systematic
;
 ?
;
_space_group_IT_number 14
_symmetry_cell_setting monoclinic
_symmetry_space_group_name_Hall '-P 2ybc'
_symmetry_space_group_name_H-M 'P 1 21/c 1'
_atom_sites_solution_primary direct
_atom_sites_solution_secondary difmap
_audit_creation_method maXus
_cell_angle_alpha 90.00
_cell_angle_beta 102.3792(11)
_cell_angle_gamma 90.00
_cell_formula_units_Z 4
_cell_length_a 11.3747(3)
_cell_length_b 16.4104(4)
_cell_length_c 21.9760(7)
_cell_measurement_reflns_used 28470
_cell_measurement_temperature 298
_cell_measurement_theta_max 25.028
_cell_measurement_theta_min 2.037
_cell_volume 4006.74(19)
_computing_cell_refinement 'HKL Scalepack (Otwinowski & Minor 1997)'
_computing_data_collection KappaCCD
_computing_data_reduction 'Denzo and Scalepak (Otwinowski & Minor, 1997)'
_computing_structure_refinement 'SHELXL-97 (Sheldrick, 1997)'
_computing_structure_solution 'SIR92 (Altomare et al., 1994)'
_diffrn_measured_fraction_theta_full 0.995
_diffrn_measured_fraction_theta_max 0.995
_diffrn_measurement_device KappaCCD
_diffrn_measurement_method CCD
_diffrn_orient_matrix_type X=UH
_diffrn_orient_matrix_UB_11 0.04592
_diffrn_orient_matrix_UB_12 0.01627
_diffrn_orient_matrix_UB_13 -0.07568
_diffrn_orient_matrix_UB_21 -0.05197
_diffrn_orient_matrix_UB_22 -0.00117
_diffrn_orient_matrix_UB_23 -0.03179
_diffrn_orient_matrix_UB_31 0.00007
_diffrn_orient_matrix_UB_32 0.04655
_diffrn_orient_matrix_UB_33 -0.00183
_diffrn_radiation_source 'fine-focus sealed tube'
_diffrn_radiation_type ' MoK\a'
_diffrn_radiation_wavelength_id all
_diffrn_reflns_av_R_equivalents 0.075
_diffrn_reflns_limit_h_max 13
_diffrn_reflns_limit_h_min -13
_diffrn_reflns_limit_k_max 19
_diffrn_reflns_limit_k_min -19
_diffrn_reflns_limit_l_max 26
_diffrn_reflns_limit_l_min -24
_diffrn_reflns_number 33766
_diffrn_reflns_theta_full 25.06
_diffrn_reflns_theta_max 25.06
_diffrn_reflns_theta_min 2.21
_exptl_absorpt_coefficient_mu 0.146
_exptl_absorpt_correction_T_max 1.114
_exptl_absorpt_correction_T_min 0.883
_exptl_absorpt_correction_type multi-scan
_exptl_absorpt_process_details
;
multi-scan from symmetry-related measurements
 Sortav (Blessing 1995)
;
_exptl_crystal_colour Colourless
_exptl_crystal_density_diffrn 1.169
_exptl_crystal_density_method 'not measured'
_exptl_crystal_description Cube
_refine_diff_density_max 0.358
_refine_diff_density_min -0.405
_refine_diff_density_rms 0.099
_refine_ls_extinction_method none
_refine_ls_goodness_of_fit_ref 1.177
_refine_ls_hydrogen_treatment refxyz
_refine_ls_matrix_type full
_refine_ls_number_parameters 451
_refine_ls_number_reflns 7078
_refine_ls_number_restraints 0
_refine_ls_restrained_S_all 1.177
_refine_ls_R_factor_all 0.1298
_refine_ls_R_factor_gt 0.0673
_refine_ls_shift/su_max 0.004
_refine_ls_shift/su_mean 0.000
_refine_ls_structure_factor_coef Fsqd
_refine_ls_weighting_details 'calc w=1/[\s^2^(Fo^2^)+ (0.1000P)^2^+0.0000P] where P=(Fo^2^+2Fc^2^)/3'
_refine_ls_weighting_scheme calc
_refine_ls_wR_factor_gt 0.1597
_refine_ls_wR_factor_ref 0.2143
_reflns_number_gt 4360
_reflns_number_total 7078
_reflns_threshold_expression >2sigma(I)
_cod_data_source_file ic701836j-file003_6.cif
_cod_data_source_block global
_cod_depositor_comments
;
The following automatic conversions were performed:
'_symmetry_cell_setting' value 'Monoclinic' changed to 'monoclinic'
according to '/home/saulius/struct/CIF-dictionaries/cif_core.dic'
dictionary named 'cif_core.dic' version 2.4.1 from 2010-06-29.

Automatic conversion script
Id: cif_fix_enum 1527 2010-12-29 10:47:43Z saulius 
;
_cod_original_cell_volume 4006.7(2)
_cod_original_sg_symbol_H-M 'P 21/c '
_cod_original_formula_sum 'C44 H54 N2 O2 P2 '
_cod_database_code 4304354

loop_
_symmetry_equiv_pos_as_xyz
+X,+Y,+Z
-X,-Y,-Z
'-X,+Y+ 1/2,-Z+ 1/2'
'+X,-Y+ 1/2,+Z+ 1/2'

loop_
_atom_site_label
_atom_site_type_symbol
_atom_site_fract_x
_atom_site_fract_y
_atom_site_fract_z
_atom_site_U_iso_or_equiv
_atom_site_adp_type
_atom_site_occupancy
_atom_site_symmetry_multiplicity
_atom_site_calc_flag
_atom_site_refinement_flags
_atom_site_disorder_assembly
_atom_site_disorder_group
P1 P 0.59097(9) 0.21039(6) 0.31730(5) 0.0280(3) Uani 1 1 d . . .
P2 P 1.01311(9) 0.39729(6) 0.16229(5) 0.0288(3) Uani 1 1 d . . .
O1 O 0.6110(2) 0.21864(18) 0.25273(13) 0.0372(7) Uani 1 1 d . . .
O2 O 1.0852(2) 0.36060(17) 0.22043(13) 0.0381(7) Uani 1 1 d . . .
N1' N 0.2868(3) 0.3389(2) 0.31700(16) 0.0331(8) Uani 1 1 d . . .
N2' N 0.7000(3) 0.2761(2) 0.14857(15) 0.0308(8) Uani 1 1 d . . .
C1 C 0.7260(3) 0.2323(2) 0.37546(19) 0.0290(9) Uani 1 1 d . . .
C2 C 0.7638(4) 0.3138(3) 0.3842(2) 0.0360(10) Uani 1 1 d . . .
C3 C 0.8710(4) 0.3334(3) 0.4239(2) 0.0418(11) Uani 1 1 d . . .
C4 C 0.9430(4) 0.2728(3) 0.4550(2) 0.0408(11) Uani 1 1 d . . .
C5 C 0.9077(4) 0.1926(3) 0.4472(2) 0.0411(11) Uani 1 1 d . . .
C6 C 0.7987(3) 0.1721(3) 0.40724(19) 0.0321(10) Uani 1 1 d . . .
C7 C 0.5540(3) 0.1047(2) 0.3296(2) 0.0317(10) Uani 1 1 d . . .
C8 C 0.5733(4) 0.0472(3) 0.2872(2) 0.0451(12) Uani 1 1 d . . .
C9 C 0.5449(5) -0.0347(3) 0.2951(3) 0.0644(16) Uani 1 1 d . . .
C10 C 0.4999(5) -0.0578(3) 0.3454(3) 0.0661(17) Uani 1 1 d . . .
C11 C 0.4804(4) -0.0005(3) 0.3879(3) 0.0625(15) Uani 1 1 d . . .
C12 C 0.5066(4) 0.0808(3) 0.3800(2) 0.0478(12) Uani 1 1 d . . .
C13 C 0.4828(3) 0.2740(2) 0.33885(19) 0.0304(9) Uani 1 1 d . . .
C14 C 0.3720(3) 0.2900(2) 0.30185(18) 0.0300(9) Uani 1 1 d . . .
C15 C 0.3342(4) 0.2531(3) 0.2376(2) 0.0388(11) Uani 1 1 d . . .
C16 C 0.2872(3) 0.3810(2) 0.37602(19) 0.0332(10) Uani 1 1 d . . .
C17 C 0.3866(4) 0.4448(3) 0.3906(2) 0.0502(13) Uani 1 1 d . . .
C18 C 0.1657(4) 0.4250(3) 0.3669(2) 0.0488(12) Uani 1 1 d . . .
C19 C 0.2958(4) 0.3191(3) 0.4292(2) 0.0421(11) Uani 1 1 d . . .
C20 C 0.9897(3) 0.5045(2) 0.17611(18) 0.0301(9) Uani 1 1 d . . .
C21 C 0.8774(4) 0.5431(3) 0.1575(2) 0.0371(10) Uani 1 1 d . . .
C22 C 0.8650(4) 0.6250(3) 0.1719(2) 0.0456(12) Uani 1 1 d . . .
C23 C 0.9614(4) 0.6685(3) 0.2039(2) 0.0470(12) Uani 1 1 d . . .
C24 C 1.0735(4) 0.6312(3) 0.2220(2) 0.0460(12) Uani 1 1 d . . .
C25 C 1.0866(4) 0.5497(3) 0.2083(2) 0.0367(10) Uani 1 1 d . . .
C26 C 1.0973(3) 0.3941(2) 0.10109(19) 0.0308(10) Uani 1 1 d . . .
C27 C 1.1119(4) 0.4611(3) 0.0645(2) 0.0393(11) Uani 1 1 d . . .
C28 C 1.1829(4) 0.4554(3) 0.0204(2) 0.0499(13) Uani 1 1 d . . .
C29 C 1.2392(4) 0.3837(3) 0.0124(2) 0.0517(13) Uani 1 1 d . . .
C30 C 1.2256(4) 0.3168(3) 0.0477(2) 0.0477(13) Uani 1 1 d . . .
C31 C 1.1547(4) 0.3213(3) 0.0917(2) 0.0393(11) Uani 1 1 d . . .
C32 C 0.8765(3) 0.3477(2) 0.13049(19) 0.0307(9) Uani 1 1 d . . .
C33 C 0.7974(3) 0.3243(2) 0.16608(18) 0.0291(9) Uani 1 1 d . . .
C34 C 0.8112(4) 0.3540(3) 0.23219(19) 0.0371(10) Uani 1 1 d . . .
C35 C 0.6602(3) 0.2314(2) 0.0899(2) 0.0336(10) Uani 1 1 d . . .
C36 C 0.6243(4) 0.2899(3) 0.0350(2) 0.0467(12) Uani 1 1 d . . .
C37 C 0.7572(4) 0.1698(3) 0.0802(2) 0.0490(12) Uani 1 1 d . . .
C38 C 0.5482(4) 0.1843(3) 0.0977(2) 0.0456(12) Uani 1 1 d . . .
C39 C 0.2296(6) 0.0494(3) 0.1791(3) 0.0648(16) Uani 1 1 d . . .
C40 C 0.3074(5) 0.0389(3) 0.1402(3) 0.0568(14) Uani 1 1 d . . .
C41 C 0.2664(5) 0.0446(3) 0.0774(3) 0.0578(14) Uani 1 1 d . . .
C42 C 0.1491(4) 0.0624(3) 0.0533(3) 0.0548(14) Uani 1 1 d . . .
C43 C 0.0703(5) 0.0731(3) 0.0921(3) 0.0611(15) Uani 1 1 d . . .
C44 C 0.1109(5) 0.0660(4) 0.1547(3) 0.0680(16) Uani 1 1 d . . .
H1' H 0.2141 0.3497 0.2867 0.040 Uiso 1 1 d R . .
H2' H 0.6466 0.2681 0.1765 0.037 Uiso 1 1 d R . .
H2 H 0.7141 0.3566 0.3627 0.043 Uiso 1 1 d R . .
H3 H 0.8953 0.3894 0.4296 0.050 Uiso 1 1 d R . .
H4 H 1.0185 0.2868 0.4818 0.049 Uiso 1 1 d R . .
H5 H 0.9574 0.1505 0.4698 0.049 Uiso 1 1 d R . .
H6 H 0.7746 0.1160 0.4014 0.039 Uiso 1 1 d R . .
H8 H 0.6044 0.0642 0.2519 0.054 Uiso 1 1 d R . .
H9 H 0.5595 -0.0748 0.2658 0.077 Uiso 1 1 d R . .
H10 H 0.4794 -0.1140 0.3497 0.079 Uiso 1 1 d R . .
H11 H 0.4498 -0.0172 0.4234 0.075 Uiso 1 1 d R . .
H12 H 0.4922 0.1214 0.4090 0.057 Uiso 1 1 d R . .
H13 H 0.5003 0.3006 0.3787 0.037 Uiso 1 1 d R . .
H15A H 0.3973 0.2188 0.2293 0.047 Uiso 1 1 d R . .
H15B H 0.3185 0.2960 0.2073 0.047 Uiso 1 1 d R . .
H15C H 0.2626 0.2213 0.2354 0.047 Uiso 1 1 d R . .
H17A H 0.3834 0.4707 0.4293 0.060 Uiso 1 1 d R . .
H17B H 0.3753 0.4848 0.3580 0.060 Uiso 1 1 d R . .
H17C H 0.4636 0.4191 0.3940 0.060 Uiso 1 1 d R . .
H18A H 0.1615 0.4535 0.4045 0.059 Uiso 1 1 d R . .
H18B H 0.1017 0.3857 0.3577 0.059 Uiso 1 1 d R . .
H18C H 0.1577 0.4631 0.3332 0.059 Uiso 1 1 d R . .
H19A H 0.2956 0.3477 0.4673 0.051 Uiso 1 1 d R . .
H19B H 0.3690 0.2884 0.4335 0.051 Uiso 1 1 d R . .
H19C H 0.2282 0.2827 0.4201 0.051 Uiso 1 1 d R . .
H21 H 0.8096 0.5123 0.1359 0.044 Uiso 1 1 d R . .
H22 H 0.7880 0.6509 0.1588 0.055 Uiso 1 1 d R . .
H23 H 0.9518 0.7249 0.2135 0.056 Uiso 1 1 d R . .
H24 H 1.1414 0.6616 0.2441 0.055 Uiso 1 1 d R . .
H25 H 1.1638 0.5241 0.2209 0.044 Uiso 1 1 d R . .
H27 H 1.0725 0.5114 0.0700 0.047 Uiso 1 1 d R . .
H28 H 1.1912 0.5017 -0.0051 0.060 Uiso 1 1 d R . .
H29 H 1.2890 0.3792 -0.0176 0.062 Uiso 1 1 d R . .
H30 H 1.2658 0.2672 0.0410 0.057 Uiso 1 1 d R . .
H31 H 1.1446 0.2744 0.1162 0.047 Uiso 1 1 d R . .
H32 H 0.8554 0.3368 0.0865 0.037 Uiso 1 1 d R . .
H34A H 0.8815 0.3879 0.2423 0.045 Uiso 1 1 d R . .
H34B H 0.8200 0.3086 0.2603 0.045 Uiso 1 1 d R . .
H34C H 0.7416 0.3852 0.2359 0.045 Uiso 1 1 d R . .
H36A H 0.5988 0.2592 -0.0027 0.056 Uiso 1 1 d R . .
H36B H 0.6921 0.3231 0.0318 0.056 Uiso 1 1 d R . .
H36C H 0.5595 0.3240 0.0414 0.056 Uiso 1 1 d R . .
H37A H 0.7299 0.1413 0.0416 0.059 Uiso 1 1 d R . .
H37B H 0.7722 0.1314 0.1139 0.059 Uiso 1 1 d R . .
H37C H 0.8300 0.1987 0.0790 0.059 Uiso 1 1 d R . .
H38A H 0.5174 0.1536 0.0605 0.055 Uiso 1 1 d R . .
H38B H 0.4875 0.2214 0.1052 0.055 Uiso 1 1 d R . .
H38C H 0.5702 0.1478 0.1324 0.055 Uiso 1 1 d R . .
H39 H 0.2584 0.0453 0.2233 0.078 Uiso 1 1 d R . .
H40 H 0.3906 0.0271 0.1571 0.068 Uiso 1 1 d R . .
H41 H 0.3200 0.0352 0.0498 0.069 Uiso 1 1 d R . .
H42 H 0.1211 0.0687 0.0091 0.066 Uiso 1 1 d R . .
H43 H -0.0130 0.0849 0.0752 0.073 Uiso 1 1 d R . .
H44 H 0.0568 0.0733 0.1823 0.082 Uiso 1 1 d R . .

loop_
_atom_site_aniso_label
_atom_site_aniso_U_11
_atom_site_aniso_U_22
_atom_site_aniso_U_33
_atom_site_aniso_U_23
_atom_site_aniso_U_13
_atom_site_aniso_U_12
P1 0.0280(5) 0.0297(6) 0.0273(6) 0.0012(5) 0.0079(4) 0.0000(4)
P2 0.0276(5) 0.0273(6) 0.0307(6) 0.0005(5) 0.0044(4) -0.0002(4)
O1 0.0381(15) 0.0463(18) 0.0289(16) 0.0009(13) 0.0109(13) -0.0064(13)
O2 0.0365(15) 0.0397(17) 0.0345(17) 0.0045(13) -0.0006(13) 0.0047(13)
N1' 0.0282(17) 0.036(2) 0.034(2) -0.0017(16) 0.0041(15) 0.0070(15)
N2' 0.0312(17) 0.0321(19) 0.0311(19) -0.0010(15) 0.0108(15) -0.0040(15)
C1 0.027(2) 0.030(2) 0.032(2) -0.0016(18) 0.0119(18) 0.0031(17)
C2 0.036(2) 0.031(2) 0.040(3) 0.0035(19) 0.005(2) 0.0032(18)
C3 0.041(2) 0.033(3) 0.048(3) 0.001(2) 0.004(2) -0.007(2)
C4 0.032(2) 0.045(3) 0.043(3) -0.007(2) 0.001(2) -0.003(2)
C5 0.038(2) 0.038(3) 0.042(3) -0.002(2) -0.001(2) 0.009(2)
C6 0.031(2) 0.028(2) 0.036(2) -0.0019(19) 0.0059(19) -0.0003(17)
C7 0.026(2) 0.029(2) 0.040(2) 0.0040(19) 0.0063(18) 0.0012(17)
C8 0.044(3) 0.040(3) 0.051(3) -0.007(2) 0.010(2) 0.006(2)
C9 0.068(3) 0.033(3) 0.083(4) -0.015(3) -0.003(3) 0.003(3)
C10 0.055(3) 0.041(3) 0.094(5) 0.016(3) -0.001(3) -0.015(3)
C11 0.055(3) 0.055(4) 0.081(4) 0.024(3) 0.020(3) -0.007(3)
C12 0.048(3) 0.037(3) 0.062(3) 0.007(2) 0.019(2) -0.004(2)
C13 0.029(2) 0.029(2) 0.032(2) -0.0020(18) 0.0052(18) 0.0022(17)
C14 0.035(2) 0.027(2) 0.028(2) 0.0029(18) 0.0075(18) -0.0036(18)
C15 0.036(2) 0.043(3) 0.037(3) -0.006(2) 0.005(2) 0.0029(19)
C16 0.034(2) 0.033(2) 0.034(2) -0.0008(19) 0.0109(18) 0.0065(18)
C17 0.056(3) 0.037(3) 0.060(3) -0.012(2) 0.017(2) -0.001(2)
C18 0.052(3) 0.055(3) 0.040(3) 0.000(2) 0.013(2) 0.018(2)
C19 0.049(3) 0.041(3) 0.038(3) 0.002(2) 0.014(2) 0.006(2)
C20 0.037(2) 0.027(2) 0.029(2) 0.0021(18) 0.0140(18) 0.0009(17)
C21 0.037(2) 0.034(3) 0.040(3) -0.001(2) 0.009(2) 0.0018(19)
C22 0.051(3) 0.040(3) 0.048(3) 0.001(2) 0.017(2) 0.014(2)
C23 0.066(3) 0.028(2) 0.052(3) -0.006(2) 0.024(3) -0.003(2)
C24 0.054(3) 0.039(3) 0.049(3) -0.011(2) 0.018(2) -0.012(2)
C25 0.035(2) 0.038(3) 0.037(3) -0.002(2) 0.0094(19) -0.0039(19)
C26 0.024(2) 0.032(2) 0.034(2) -0.0041(19) 0.0010(18) -0.0022(17)
C27 0.037(2) 0.035(3) 0.048(3) -0.007(2) 0.015(2) -0.0083(19)
C28 0.053(3) 0.051(3) 0.050(3) -0.004(2) 0.022(2) -0.017(2)
C29 0.038(3) 0.071(4) 0.051(3) -0.023(3) 0.020(2) -0.004(2)
C30 0.036(2) 0.063(3) 0.040(3) -0.015(3) 0.001(2) 0.013(2)
C31 0.035(2) 0.043(3) 0.036(3) -0.007(2) 0.000(2) 0.010(2)
C32 0.033(2) 0.032(2) 0.027(2) -0.0017(18) 0.0050(18) -0.0023(17)
C33 0.029(2) 0.027(2) 0.031(2) 0.0033(18) 0.0058(18) 0.0012(17)
C34 0.039(2) 0.037(3) 0.036(3) 0.000(2) 0.010(2) -0.0026(19)
C35 0.033(2) 0.032(2) 0.036(2) -0.0054(19) 0.0088(19) -0.0049(18)
C36 0.046(3) 0.059(3) 0.032(3) 0.003(2) 0.001(2) -0.011(2)
C37 0.048(3) 0.041(3) 0.061(3) -0.009(2) 0.017(2) -0.007(2)
C38 0.045(3) 0.047(3) 0.044(3) -0.005(2) 0.007(2) -0.015(2)
C39 0.094(5) 0.050(3) 0.053(3) -0.007(3) 0.022(3) -0.018(3)
C40 0.054(3) 0.045(3) 0.071(4) 0.006(3) 0.012(3) -0.005(2)
C41 0.057(3) 0.059(4) 0.065(4) 0.012(3) 0.030(3) 0.006(3)
C42 0.057(3) 0.054(3) 0.054(3) 0.015(3) 0.014(3) -0.003(2)
C43 0.047(3) 0.055(3) 0.082(5) 0.006(3) 0.016(3) 0.002(2)
C44 0.072(4) 0.062(4) 0.084(5) -0.015(3) 0.048(4) -0.013(3)

loop_
_atom_type_symbol
_atom_type_description
_atom_type_scat_dispersion_real
_atom_type_scat_dispersion_imag
_atom_type_scat_source
C C 0.0033 0.0016 'International Tables Vol C Tables 4.2.6.8 and 6.1.1.4'
H H 0.0000 0.0000 'International Tables Vol C Tables 4.2.6.8 and 6.1.1.4'
N N 0.0061 0.0033 'International Tables Vol C Tables 4.2.6.8 and 6.1.1.4'
O O 0.0106 0.0060 'International Tables Vol C Tables 4.2.6.8 and 6.1.1.4'
P P 0.1023 0.0942 'International Tables Vol C Tables 4.2.6.8 and 6.1.1.4'

loop_
_diffrn_radiation_wavelength
0.71073

loop_
_geom_angle_atom_site_label_1
_geom_angle_atom_site_label_2
_geom_angle_atom_site_label_3
_geom_angle
_geom_angle_site_symmetry_1
_geom_angle_site_symmetry_3
_geom_angle_publ_flag
O1 P1 C13 117.52(19) . . ?
O1 P1 C1 111.97(18) . . ?
C13 P1 C1 103.22(18) . . ?
O1 P1 C7 108.38(19) . . ?
C13 P1 C7 109.27(19) . . ?
C1 P1 C7 105.84(18) . . ?
O2 P2 C32 115.52(18) . . ?
O2 P2 C26 110.08(17) . . ?
C32 P2 C26 104.72(18) . . ?
O2 P2 C20 108.78(17) . . ?
C32 P2 C20 111.47(18) . . ?
C26 P2 C20 105.80(19) . . ?
C14 N1' C16 129.0(3) . . ?
C33 N2' C35 128.5(3) . . ?
C6 C1 C2 118.7(4) . . ?
C6 C1 P1 122.7(3) . . ?
C2 C1 P1 118.3(3) . . ?
C3 C2 C1 120.8(4) . . ?
C4 C3 C2 120.0(4) . . ?
C3 C4 C5 120.1(4) . . ?
C4 C5 C6 120.3(4) . . ?
C1 C6 C5 120.0(4) . . ?
C8 C7 C12 119.5(4) . . ?
C8 C7 P1 118.6(3) . . ?
C12 C7 P1 122.0(3) . . ?
C7 C8 C9 119.9(5) . . ?
C10 C9 C8 120.3(5) . . ?
C9 C10 C11 120.1(5) . . ?
C10 C11 C12 120.2(5) . . ?
C11 C12 C7 120.1(5) . . ?
C14 C13 P1 124.2(3) . . ?
N1' C14 C13 125.7(4) . . ?
N1' C14 C15 113.1(3) . . ?
C13 C14 C15 121.3(4) . . ?
N1' C16 C17 111.8(4) . . ?
N1' C16 C18 105.9(3) . . ?
C17 C16 C18 108.1(4) . . ?
N1' C16 C19 110.4(3) . . ?
C17 C16 C19 111.8(4) . . ?
C18 C16 C19 108.6(4) . . ?
C25 C20 C21 118.7(4) . . ?
C25 C20 P2 118.3(3) . . ?
C21 C20 P2 123.0(3) . . ?
C22 C21 C20 119.9(4) . . ?
C23 C22 C21 120.6(4) . . ?
C22 C23 C24 120.0(4) . . ?
C25 C24 C23 119.8(4) . . ?
C24 C25 C20 121.0(4) . . ?
C27 C26 C31 118.2(4) . . ?
C27 C26 P2 123.6(3) . . ?
C31 C26 P2 118.2(3) . . ?
C28 C27 C26 120.5(4) . . ?
C29 C28 C27 120.4(5) . . ?
C30 C29 C28 120.1(5) . . ?
C29 C30 C31 120.3(5) . . ?
C30 C31 C26 120.5(5) . . ?
C33 C32 P2 122.4(3) . . ?
N2' C33 C32 127.1(4) . . ?
N2' C33 C34 111.9(4) . . ?
C32 C33 C34 121.0(4) . . ?
N2' C35 C36 111.1(3) . . ?
N2' C35 C38 105.1(3) . . ?
C36 C35 C38 108.5(3) . . ?
N2' C35 C37 110.7(3) . . ?
C36 C35 C37 112.4(4) . . ?
C38 C35 C37 108.7(4) . . ?
C44 C39 C40 119.8(5) . . ?
C41 C40 C39 119.9(5) . . ?
C40 C41 C42 120.4(5) . . ?
C41 C42 C43 120.1(5) . . ?
C44 C43 C42 119.4(5) . . ?
C43 C44 C39 120.4(5) . . ?
C14 N1' H1' 119.6 . . ?
C16 N1' H1' 111.4 . . ?
C33 N2' H2' 119.4 . . ?
C35 N2' H2' 112.0 . . ?
C3 C2 H2 119.3 . . ?
C1 C2 H2 119.9 . . ?
C4 C3 H3 120.2 . . ?
C2 C3 H3 119.8 . . ?
C3 C4 H4 119.5 . . ?
C5 C4 H4 120.3 . . ?
C4 C5 H5 120.0 . . ?
C6 C5 H5 119.7 . . ?
C1 C6 H6 119.7 . . ?
C5 C6 H6 120.2 . . ?
C7 C8 H8 119.2 . . ?
C9 C8 H8 121.0 . . ?
C10 C9 H9 120.0 . . ?
C8 C9 H9 119.7 . . ?
C9 C10 H10 119.1 . . ?
C11 C10 H10 120.7 . . ?
C10 C11 H11 119.7 . . ?
C12 C11 H11 120.1 . . ?
C11 C12 H12 120.9 . . ?
C7 C12 H12 119.0 . . ?
C14 C13 H13 116.0 . . ?
P1 C13 H13 119.8 . . ?
C14 C15 H15A 109.7 . . ?
C14 C15 H15B 109.2 . . ?
H15A C15 H15B 109.5 . . ?
C14 C15 H15C 109.5 . . ?
H15A C15 H15C 109.4 . . ?
H15B C15 H15C 109.5 . . ?
C16 C17 H17A 108.9 . . ?
C16 C17 H17B 109.8 . . ?
H17A C17 H17B 109.5 . . ?
C16 C17 H17C 109.7 . . ?
H17A C17 H17C 109.5 . . ?
H17B C17 H17C 109.4 . . ?
C16 C18 H18A 109.0 . . ?
C16 C18 H18B 109.4 . . ?
H18A C18 H18B 109.4 . . ?
C16 C18 H18C 110.0 . . ?
H18A C18 H18C 109.5 . . ?
H18B C18 H18C 109.5 . . ?
C16 C19 H19A 109.2 . . ?
C16 C19 H19B 109.5 . . ?
H19A C19 H19B 109.6 . . ?
C16 C19 H19C 109.6 . . ?
H19A C19 H19C 109.5 . . ?
H19B C19 H19C 109.4 . . ?
C22 C21 H21 120.7 . . ?
C20 C21 H21 119.4 . . ?
C23 C22 H22 120.1 . . ?
C21 C22 H22 119.3 . . ?
C22 C23 H23 119.9 . . ?
C24 C23 H23 120.1 . . ?
C25 C24 H24 120.0 . . ?
C23 C24 H24 120.2 . . ?
C24 C25 H25 119.6 . . ?
C20 C25 H25 119.4 . . ?
C28 C27 H27 120.2 . . ?
C26 C27 H27 119.3 . . ?
C29 C28 H28 119.8 . . ?
C27 C28 H28 119.8 . . ?
C30 C29 H29 118.8 . . ?
C28 C29 H29 121.1 . . ?
C29 C30 H30 118.4 . . ?
C31 C30 H30 121.2 . . ?
C30 C31 H31 120.4 . . ?
C26 C31 H31 119.1 . . ?
C33 C32 H32 118.0 . . ?
P2 C32 H32 119.6 . . ?
C33 C34 H34A 108.6 . . ?
C33 C34 H34B 110.1 . . ?
H34A C34 H34B 109.5 . . ?
C33 C34 H34C 109.7 . . ?
H34A C34 H34C 109.4 . . ?
H34B C34 H34C 109.5 . . ?
C35 C36 H36A 109.4 . . ?
C35 C36 H36B 109.4 . . ?
H36A C36 H36B 109.5 . . ?
C35 C36 H36C 109.5 . . ?
H36A C36 H36C 109.5 . . ?
H36B C36 H36C 109.5 . . ?
C35 C37 H37A 109.6 . . ?
C35 C37 H37B 109.8 . . ?
H37A C37 H37B 109.4 . . ?
C35 C37 H37C 109.0 . . ?
H37A C37 H37C 109.5 . . ?
H37B C37 H37C 109.5 . . ?
C35 C38 H38A 109.3 . . ?
C35 C38 H38B 110.2 . . ?
H38A C38 H38B 109.5 . . ?
C35 C38 H38C 108.8 . . ?
H38A C38 H38C 109.5 . . ?
H38B C38 H38C 109.5 . . ?
C44 C39 H39 120.3 . . ?
C40 C39 H39 119.9 . . ?
C41 C40 H40 120.1 . . ?
C39 C40 H40 120.0 . . ?
C40 C41 H41 120.2 . . ?
C42 C41 H41 119.4 . . ?
C41 C42 H42 120.2 . . ?
C43 C42 H42 119.6 . . ?
C44 C43 H43 120.1 . . ?
C42 C43 H43 120.4 . . ?
C43 C44 H44 120.3 . . ?
C39 C44 H44 119.3 . . ?

loop_
_geom_bond_atom_site_label_1
_geom_bond_atom_site_label_2
_geom_bond_distance
_geom_bond_site_symmetry_2
_geom_bond_publ_flag
P1 O1 1.491(3) . ?
P1 C13 1.754(4) . ?
P1 C1 1.811(4) . ?
P1 C7 1.817(4) . ?
P2 O2 1.489(3) . ?
P2 C32 1.761(4) . ?
P2 C26 1.812(4) . ?
P2 C20 1.815(4) . ?
N1' C14 1.354(5) . ?
N1' C16 1.469(5) . ?
N2' C33 1.348(5) . ?
N2' C35 1.469(5) . ?
C1 C6 1.379(5) . ?
C1 C2 1.406(6) . ?
C2 C3 1.376(6) . ?
C3 C4 1.373(6) . ?
C4 C5 1.376(6) . ?
C5 C6 1.398(5) . ?
C7 C8 1.377(6) . ?
C7 C12 1.388(6) . ?
C8 C9 1.401(7) . ?
C9 C10 1.366(9) . ?
C10 C11 1.376(8) . ?
C11 C12 1.386(7) . ?
C13 C14 1.371(5) . ?
C14 C15 1.511(6) . ?
C16 C17 1.523(6) . ?
C16 C18 1.535(6) . ?
C16 C19 1.536(6) . ?
C20 C25 1.389(5) . ?
C20 C21 1.406(5) . ?
C21 C22 1.394(6) . ?
C22 C23 1.371(6) . ?
C23 C24 1.393(6) . ?
C24 C25 1.386(6) . ?
C26 C27 1.393(6) . ?
C26 C31 1.398(6) . ?
C27 C28 1.390(6) . ?
C28 C29 1.368(7) . ?
C29 C30 1.372(7) . ?
C30 C31 1.387(7) . ?
C32 C33 1.368(6) . ?
C33 C34 1.508(6) . ?
C35 C36 1.526(6) . ?
C35 C38 1.531(6) . ?
C35 C37 1.544(6) . ?
C39 C44 1.368(8) . ?
C39 C40 1.368(8) . ?
C40 C41 1.361(7) . ?
C41 C42 1.358(7) . ?
C42 C43 1.375(8) . ?
C43 C44 1.360(8) . ?
N1' H1' 0.9601 . ?
N2' H2' 0.9600 . ?
C2 H2 0.9599 . ?
C3 H3 0.9601 . ?
C4 H4 0.9593 . ?
C5 H5 0.9608 . ?
C6 H6 0.9612 . ?
C8 H8 0.9605 . ?
C9 H9 0.9597 . ?
C10 H10 0.9609 . ?
C11 H11 0.9599 . ?
C12 H12 0.9600 . ?
C13 H13 0.9594 . ?
C15 H15A 0.9599 . ?
C15 H15B 0.9591 . ?
C15 H15C 0.9597 . ?
C17 H17A 0.9584 . ?
C17 H17B 0.9598 . ?
C17 H17C 0.9605 . ?
C18 H18A 0.9595 . ?
C18 H18B 0.9611 . ?
C18 H18C 0.9585 . ?
C19 H19A 0.9603 . ?
C19 H19B 0.9604 . ?
C19 H19C 0.9603 . ?
C21 H21 0.9584 . ?
C22 H22 0.9605 . ?
C23 H23 0.9607 . ?
C24 H24 0.9593 . ?
C25 H25 0.9592 . ?
C27 H27 0.9590 . ?
C28 H28 0.9606 . ?
C29 H29 0.9598 . ?
C30 H30 0.9603 . ?
C31 H31 0.9603 . ?
C32 H32 0.9618 . ?
C34 H34A 0.9603 . ?
C34 H34B 0.9591 . ?
C34 H34C 0.9608 . ?
C36 H36A 0.9598 . ?
C36 H36B 0.9591 . ?
C36 H36C 0.9595 . ?
C37 H37A 0.9601 . ?
C37 H37B 0.9594 . ?
C37 H37C 0.9595 . ?
C38 H38A 0.9602 . ?
C38 H38B 0.9609 . ?
C38 H38C 0.9597 . ?
C39 H39 0.9586 . ?
C40 H40 0.9594 . ?
C41 H41 0.9602 . ?
C42 H42 0.9607 . ?
C43 H43 0.9604 . ?
C44 H44 0.9597 . ?

loop_
_cod_related_entry_id
_cod_related_entry_database
_cod_related_entry_code
1 ChemSpider 21196832
